data_7211962
loop_
_publ_author_name
'Dai, Fangna'
'He, Haiyan'
'Zhao, Xiaoliang'
'Ke, Yanxiong'
'Zhang, Guoqing'
'Sun, Daofeng'

_publ_section_title
;
 1D zigzag chain vs. 1D helical chain: the role of the supramolecular
 interactions on the formation of chiral architecture
;
_journal_issue 2
_journal_name_full CrystEngComm
_journal_page_first 337
_journal_paper_doi 10.1039/b917264p
_journal_volume 12
_journal_year 2010
_chemical_formula_sum 'C14 H8 Cd I3 N5 O4'
_chemical_formula_weight 803.35
_chemical_name_systematic
;
?
;
_space_group_IT_number 14
_symmetry_cell_setting monoclinic
_symmetry_space_group_name_Hall '-P 2ybc'
_symmetry_space_group_name_H-M 'P 1 21/c 1'
_atom_sites_solution_hydrogens geom
_atom_sites_solution_primary direct
_atom_sites_solution_secondary difmap
_audit_creation_method SHELXL-97
_cell_angle_alpha 90.00
_cell_angle_beta 111.821(4)
_cell_angle_gamma 90.00
_cell_formula_units_Z 4
_cell_length_a 9.701(2)
_cell_length_b 24.227(5)
_cell_length_c 9.861(2)
_cell_measurement_reflns_used 2866
_cell_measurement_temperature 273(2)
_cell_measurement_theta_max 26.49
_cell_measurement_theta_min 2.38
_cell_volume 2151.5(8)
_computing_structure_refinement 'SHELXL-97 (Sheldrick, 1997)'
_computing_structure_solution 'SHELXS-97 (Sheldrick, 1990)'
_diffrn_ambient_temperature 273(2)
_diffrn_measured_fraction_theta_full 0.979
_diffrn_measured_fraction_theta_max 0.979
_diffrn_radiation_monochromator graphite
_diffrn_radiation_source 'fine-focus sealed tube'
_diffrn_radiation_type MoK\a
_diffrn_radiation_wavelength 0.71073
_diffrn_reflns_av_R_equivalents 0.0414
_diffrn_reflns_av_sigmaI/netI 0.0561
_diffrn_reflns_limit_h_max 12
_diffrn_reflns_limit_h_min -12
_diffrn_reflns_limit_k_max 31
_diffrn_reflns_limit_k_min -25
_diffrn_reflns_limit_l_max 12
_diffrn_reflns_limit_l_min -12
_diffrn_reflns_number 12343
_diffrn_reflns_theta_full 27.59
_diffrn_reflns_theta_max 27.59
_diffrn_reflns_theta_min 2.26
_exptl_absorpt_coefficient_mu 5.348
_exptl_absorpt_correction_T_max 0.6169
_exptl_absorpt_correction_T_min 0.6169
_exptl_absorpt_correction_type multi-scan
_exptl_crystal_colour colorless
_exptl_crystal_density_diffrn 2.480
_exptl_crystal_density_method 'not measured'
_exptl_crystal_description block
_exptl_crystal_F_000 1464
_exptl_crystal_size_max 0.10
_exptl_crystal_size_mid 0.10
_exptl_crystal_size_min 0.10
_refine_diff_density_max 3.690
_refine_diff_density_min -2.618
_refine_diff_density_rms 0.327
_refine_ls_extinction_method none
_refine_ls_goodness_of_fit_ref 1.050
_refine_ls_hydrogen_treatment mixed
_refine_ls_matrix_type full
_refine_ls_number_parameters 244
_refine_ls_number_reflns 4889
_refine_ls_number_restraints 0
_refine_ls_restrained_S_all 1.050
_refine_ls_R_factor_all 0.1435
_refine_ls_R_factor_gt 0.1076
_refine_ls_shift/su_max 0.000
_refine_ls_shift/su_mean 0.000
_refine_ls_structure_factor_coef Fsqd
_refine_ls_weighting_details 'calc w=1/[\s^2^(Fo^2^)+(0.1488P)^2^+62.8777P] where P=(Fo^2^+2Fc^2^)/3'
_refine_ls_weighting_scheme calc
_refine_ls_wR_factor_gt 0.2895
_refine_ls_wR_factor_ref 0.3150
_reflns_number_gt 3274
_reflns_number_total 4889
_reflns_threshold_expression >2sigma(I)
_cod_data_source_file b917264p.txt
_cod_data_source_block test
_cod_original_cell_volume 2151.6(8)
_cod_original_sg_symbol_H-M P21/c
_cod_database_code 7211962

loop_
_symmetry_equiv_pos_as_xyz
'x, y, z'
'-x, y+1/2, -z+1/2'
'-x, -y, -z'
'x, -y-1/2, z-1/2'

loop_
_atom_site_label
_atom_site_type_symbol
_atom_site_fract_x
_atom_site_fract_y
_atom_site_fract_z
_atom_site_U_iso_or_equiv
_atom_site_adp_type
_atom_site_occupancy
_atom_site_symmetry_multiplicity
_atom_site_calc_flag
_atom_site_refinement_flags
Cd Cd 0.33707(13) 0.09021(5) 0.17989(15) 0.0437(4) Uani 1 1 d .
C1 C 0.6170(19) 0.1358(8) 0.2600(19) 0.046(4) Uani 1 1 d .
C2 C 0.7665(18) 0.1624(8) 0.3197(17) 0.042(4) Uani 1 1 d .
C3 C 0.7836(16) 0.2127(7) 0.385(2) 0.044(4) Uani 1 1 d .
C4 C 0.9191(19) 0.2405(8) 0.443(2) 0.049(4) Uani 1 1 d .
C5 C 1.0412(17) 0.2119(7) 0.423(2) 0.043(4) Uani 1 1 d .
C6 C 1.0266(19) 0.1628(7) 0.3637(19) 0.042(4) Uani 1 1 d .
C7 C 1.1592(17) 0.1324(7) 0.3418(17) 0.035(3) Uani 1 1 d .
C8 C 0.889(2) 0.1360(7) 0.310(2) 0.045(4) Uani 1 1 d .
C9 C 0.367(3) -0.0440(12) 0.185(3) 0.087(8) Uani 1 1 d .
H9 H 0.3720 -0.0443 0.0923 0.104 Uiso 1 1 calc R
C10 C 0.379(4) -0.0872(12) 0.262(4) 0.097(9) Uani 1 1 d .
H10 H 0.3947 -0.1231 0.2384 0.116 Uiso 1 1 calc R
C11 C 0.331(3) -0.0128(10) 0.368(3) 0.070(6) Uani 1 1 d .
H11 H 0.3039 0.0103 0.4294 0.084 Uiso 1 1 calc R
C12 C 0.288(3) 0.0986(10) -0.160(2) 0.067(6) Uani 1 1 d .
H12 H 0.3903 0.1026 -0.1331 0.081 Uiso 1 1 calc R
C13 C 0.080(2) 0.0871(11) -0.142(3) 0.073(7) Uani 1 1 d .
H13 H 0.0070 0.0790 -0.1049 0.088 Uiso 1 1 calc R
C14 C 0.054(3) 0.0986(14) -0.288(3) 0.089(9) Uani 1 1 d .
H14 H -0.0376 0.1036 -0.3635 0.107 Uiso 1 1 calc R
O1 O 0.5314(18) 0.1433(8) 0.1298(19) 0.088(6) Uani 1 1 d .
O2 O 0.5729(15) 0.1088(7) 0.3428(16) 0.064(4) Uani 1 1 d .
O3 O 1.1701(14) 0.1398(5) 0.2233(14) 0.049(3) Uani 1 1 d .
O4 O 1.2448(17) 0.1051(7) 0.4440(19) 0.072(4) Uani 1 1 d .
I1 I 0.60308(16) 0.25146(7) 0.4143(2) 0.0768(6) Uani 1 1 d .
I2 I 1.25165(15) 0.25033(7) 0.5061(2) 0.0775(6) Uani 1 1 d .
I3 I 0.8710(2) 0.05510(7) 0.2271(3) 0.0951(7) Uani 1 1 d .
N1 N 0.9357(17) 0.2898(8) 0.513(2) 0.068(5) Uani 1 1 d .
N2 N 0.3459(19) 0.0020(7) 0.251(2) 0.056(4) Uani 1 1 d .
N3 N 0.362(3) -0.0691(9) 0.392(3) 0.090(7) Uani 1 1 d .
N4 N 0.2189(18) 0.0894(7) -0.0674(18) 0.056(4) Uani 1 1 d .
N5 N 0.191(3) 0.1011(9) -0.295(2) 0.083(6) Uani 1 1 d .

loop_
_atom_site_aniso_label
_atom_site_aniso_U_11
_atom_site_aniso_U_22
_atom_site_aniso_U_33
_atom_site_aniso_U_23
_atom_site_aniso_U_13
_atom_site_aniso_U_12
Cd 0.0273(6) 0.0521(7) 0.0559(8) -0.0008(6) 0.0204(5) 0.0001(5)
C1 0.030(8) 0.064(11) 0.040(9) -0.002(8) 0.007(7) 0.001(8)
C2 0.028(8) 0.069(11) 0.030(8) 0.005(8) 0.014(6) -0.003(7)
C3 0.015(7) 0.057(10) 0.064(11) 0.005(9) 0.020(7) 0.010(6)
C4 0.026(8) 0.053(10) 0.072(13) -0.012(9) 0.021(8) -0.002(7)
C5 0.022(7) 0.051(10) 0.057(10) -0.011(8) 0.015(7) -0.008(6)
C6 0.036(8) 0.051(10) 0.043(9) 0.001(8) 0.021(7) -0.003(7)
C7 0.029(7) 0.043(8) 0.041(9) 0.000(7) 0.023(7) 0.000(6)
C8 0.046(10) 0.047(9) 0.052(10) -0.003(8) 0.029(8) 0.005(7)
C9 0.09(2) 0.09(2) 0.074(17) 0.000(15) 0.020(15) 0.004(15)
C10 0.13(3) 0.062(15) 0.10(2) 0.008(15) 0.05(2) 0.017(16)
C11 0.069(15) 0.073(15) 0.074(15) -0.007(12) 0.035(12) -0.020(11)
C12 0.068(14) 0.088(16) 0.047(11) 0.017(11) 0.022(10) 0.011(12)
C13 0.043(11) 0.093(17) 0.090(17) -0.006(14) 0.033(11) -0.019(11)
C14 0.043(12) 0.17(3) 0.054(13) -0.021(16) 0.015(10) -0.025(15)
O1 0.055(9) 0.121(15) 0.073(11) 0.029(10) 0.008(8) -0.035(10)
O2 0.043(7) 0.088(10) 0.063(9) 0.017(8) 0.022(7) -0.021(7)
O3 0.040(7) 0.067(8) 0.053(7) 0.004(6) 0.033(6) 0.010(6)
O4 0.060(9) 0.084(10) 0.093(11) 0.031(9) 0.052(9) 0.031(8)
I1 0.0340(7) 0.0969(12) 0.1108(14) -0.0134(9) 0.0400(8) 0.0109(6)
I2 0.0299(7) 0.0886(11) 0.1206(14) -0.0390(9) 0.0358(8) -0.0175(6)
I3 0.0805(12) 0.0649(10) 0.160(2) -0.0450(11) 0.0682(13) -0.0235(8)
N1 0.035(8) 0.080(12) 0.103(14) -0.049(11) 0.043(9) -0.015(8)
N2 0.051(10) 0.054(9) 0.069(11) -0.002(8) 0.031(8) -0.007(7)
N3 0.100(18) 0.070(13) 0.13(2) 0.010(13) 0.080(17) 0.006(12)
N4 0.041(8) 0.078(11) 0.056(9) -0.008(8) 0.027(7) 0.001(8)
N5 0.101(17) 0.102(16) 0.061(12) -0.008(11) 0.049(12) -0.020(13)

loop_
_atom_type_symbol
_atom_type_description
_atom_type_scat_dispersion_real
_atom_type_scat_dispersion_imag
_atom_type_scat_source
C C 0.0033 0.0016 'International Tables Vol C Tables 4.2.6.8 and 6.1.1.4'
H H 0.0000 0.0000 'International Tables Vol C Tables 4.2.6.8 and 6.1.1.4'
N N 0.0061 0.0033 'International Tables Vol C Tables 4.2.6.8 and 6.1.1.4'
O O 0.0106 0.0060 'International Tables Vol C Tables 4.2.6.8 and 6.1.1.4'
Cd Cd -0.8075 1.2024 'International Tables Vol C Tables 4.2.6.8 and 6.1.1.4'
I I -0.4742 1.8119 'International Tables Vol C Tables 4.2.6.8 and 6.1.1.4'

loop_
_geom_angle_atom_site_label_1
_geom_angle_atom_site_label_2
_geom_angle_atom_site_label_3
_geom_angle
_geom_angle_site_symmetry_1
_geom_angle_site_symmetry_3
O3 Cd N2 114.1(5) 1_455 .
O3 Cd N4 95.7(5) 1_455 .
N2 Cd N4 105.8(7) . .
O3 Cd O2 111.9(6) 1_455 .
N2 Cd O2 93.2(6) . .
N4 Cd O2 136.4(5) . .
O3 Cd O1 115.3(6) 1_455 .
N2 Cd O1 127.9(6) . .
N4 Cd O1 84.7(6) . .
O2 Cd O1 53.5(5) . .
O2 C1 O1 119.4(17) . .
O2 C1 C2 119.3(15) . .
O1 C1 C2 121.1(17) . .
C3 C2 C8 119.4(15) . .
C3 C2 C1 120.2(15) . .
C8 C2 C1 120.5(17) . .
C2 C3 C4 123.9(14) . .
C2 C3 I1 120.3(11) . .
C4 C3 I1 115.8(13) . .
N1 C4 C3 123.3(15) . .
N1 C4 C5 122.8(15) . .
C3 C4 C5 113.9(15) . .
C6 C5 C4 122.5(15) . .
C6 C5 I2 120.2(12) . .
C4 C5 I2 117.2(12) . .
C5 C6 C8 121.2(16) . .
C5 C6 C7 122.0(15) . .
C8 C6 C7 116.7(15) . .
O3 C7 O4 125.9(15) . .
O3 C7 C6 115.5(14) . .
O4 C7 C6 118.5(14) . .
C2 C8 C6 119.0(16) . .
C2 C8 I3 120.6(14) . .
C6 C8 I3 120.4(12) . .
C10 C9 N2 113(3) . .
C10 C9 H9 123.7 . .
N2 C9 H9 123.7 . .
C9 C10 N3 106(3) . .
C9 C10 H10 127.1 . .
N3 C10 H10 127.1 . .
N2 C11 N3 110(2) . .
N2 C11 H11 125.2 . .
N3 C11 H11 125.2 . .
N5 C12 N4 110(2) . .
N5 C12 H12 125.0 . .
N4 C12 H12 125.0 . .
N4 C13 C14 110(2) . .
N4 C13 H13 125.2 . .
C14 C13 H13 125.2 . .
N5 C14 C13 105(2) . .
N5 C14 H14 127.6 . .
C13 C14 H14 127.6 . .
C1 O1 Cd 89.0(11) . .
C1 O2 Cd 98.1(11) . .
C7 O3 Cd 116.2(11) . 1_655
C11 N2 C9 107(2) . .
C11 N2 Cd 123.5(16) . .
C9 N2 Cd 129.2(17) . .
C11 N3 C10 104(2) . .
C13 N4 C12 108(2) . .
C13 N4 Cd 128.5(15) . .
C12 N4 Cd 123.3(14) . .
C12 N5 C14 107(2) . .

loop_
_geom_bond_atom_site_label_1
_geom_bond_atom_site_label_2
_geom_bond_distance
_geom_bond_site_symmetry_2
Cd O3 2.182(11) 1_455
Cd N2 2.240(17) .
Cd N4 2.277(17) .
Cd O2 2.299(14) .
Cd O1 2.480(15) .
C1 O2 1.24(2) .
C1 O1 1.26(2) .
C1 C2 1.49(2) .
C2 C3 1.36(3) .
C2 C8 1.38(2) .
C3 C4 1.40(2) .
C3 I1 2.098(14) .
C4 N1 1.36(2) .
C4 C5 1.45(2) .
C5 C6 1.31(2) .
C5 I2 2.112(15) .
C6 C8 1.40(2) .
C6 C7 1.56(2) .
C7 O3 1.225(19) .
C7 O4 1.23(2) .
C8 I3 2.107(17) .
C9 C10 1.28(4) .
C9 N2 1.35(3) .
C9 H9 0.9300 .
C10 N3 1.41(4) .
C10 H10 0.9300 .
C11 N2 1.27(3) .
C11 N3 1.40(3) .
C11 H11 0.9300 .
C12 N5 1.32(3) .
C12 N4 1.34(3) .
C12 H12 0.9300 .
C13 N4 1.28(3) .
C13 C14 1.39(4) .
C13 H13 0.9300 .
C14 N5 1.36(3) .
C14 H14 0.9300 .
O3 Cd 2.182(11) 1_655
